data_1561440
loop_
_publ_author_name
'Lu, Wei-Jia'
'Xu, Wen-Jun'
'Zhang, Mei-Hui'
'Zhang, Yan-Qiu'
'Li, Yi-Ran'
'Zhang, Hao'
'Luo, Jun'
'Kong, Ling-Yi'

_publ_section_title
;
 Diverse Polycyclic Polyprenylated Acylphloroglucinol Congeners with
 Anti-Nonalcoholic Steatohepatitis Activity from <i>Hypericum
 forrestii</i>.
;
_journal_name_full 'Journal of natural products'
_journal_paper_doi 10.1021/acs.jnatprod.0c01202
_journal_year 2021
_chemical_absolute_configuration rmad
_chemical_formula_moiety 'C38 H48 O4'
_chemical_formula_sum 'C38 H48 O4'
_chemical_formula_weight 568.76
_space_group_crystal_system hexagonal
_space_group_IT_number 179
_space_group_name_Hall 'P 65 2 (0 0 1)'
_space_group_name_H-M_alt 'P 65 2 2'
_atom_sites_solution_hydrogens geom
_atom_sites_solution_primary dual
_audit_creation_date 2020-05-15
_audit_creation_method
;
Olex2 1.2
(compiled 2018.05.29 svn.r3508 for OlexSys, GUI svn.r5506)
;
_cell_angle_alpha 90
_cell_angle_beta 90
_cell_angle_gamma 120
_cell_formula_units_Z 12
_cell_length_a 12.3525(2)
_cell_length_b 12.3525(2)
_cell_length_c 79.6448(18)
_cell_measurement_reflns_used 9749
_cell_measurement_temperature 143
_cell_measurement_theta_max 74.651
_cell_measurement_theta_min 4.170
_cell_volume 10524.4(3)
_computing_cell_refinement 'SAINT V8.40A (?, 2016)'
_computing_data_reduction 'SAINT V8.40A (?, 2016)'
_computing_molecular_graphics 'Olex2 (Dolomanov et al., 2009)'
_computing_publication_material 'Olex2 (Dolomanov et al., 2009)'
_computing_structure_refinement 'ShelXL (Sheldrick, 2015)'
_computing_structure_solution 'ShelXT (Sheldrick, 2015)'
_diffrn_ambient_temperature 143.15
_diffrn_measured_fraction_theta_full 0.998
_diffrn_measured_fraction_theta_max 0.997
_diffrn_measurement_device_type 'D8 VENTURE'
_diffrn_measurement_method '\f and \w scans'
_diffrn_radiation_type CuK\a
_diffrn_radiation_wavelength 1.54178
_diffrn_reflns_av_R_equivalents 0.0629
_diffrn_reflns_av_unetI/netI 0.0208
_diffrn_reflns_Laue_measured_fraction_full 0.998
_diffrn_reflns_Laue_measured_fraction_max 0.997
_diffrn_reflns_limit_h_max 15
_diffrn_reflns_limit_h_min -15
_diffrn_reflns_limit_k_max 15
_diffrn_reflns_limit_k_min -15
_diffrn_reflns_limit_l_max 99
_diffrn_reflns_limit_l_min -89
_diffrn_reflns_number 129659
_diffrn_reflns_point_group_measured_fraction_full 0.999
_diffrn_reflns_point_group_measured_fraction_max 0.998
_diffrn_reflns_theta_full 67.679
_diffrn_reflns_theta_max 74.961
_diffrn_reflns_theta_min 3.329
_diffrn_standards_number 0
_exptl_absorpt_coefficient_mu 0.532
_exptl_absorpt_correction_T_max 0.7538
_exptl_absorpt_correction_T_min 0.6659
_exptl_absorpt_correction_type multi-scan
_exptl_absorpt_process_details
'SADABS-2016/2 (Bruker,2016/2) was used for absorption correction. wR2(int) was 0.1386 before and 0.0860 after correction. The Ratio of minimum to maximum transmission is 0.8834. The \l/2 correction factor is Not present.'
_exptl_crystal_colour colourless
_exptl_crystal_colour_primary colourless
_exptl_crystal_density_diffrn 1.077
_exptl_crystal_description block
_exptl_crystal_F_000 3696
_exptl_crystal_size_max 0.11
_exptl_crystal_size_mid 0.08
_exptl_crystal_size_min 0.05
_platon_squeeze_details
;
TITL 0515_0m_a.res in P6(5) New: P6522
CELL   12.3525   12.3525   79.6448     90.00     90.00    120.00
SPGR P6522
# Solvent Accessible Volume =      1220
# Electrons Found in S.A.V. =       222
# Note: Atoms in Void as Cxxx and Qxxx all others
C101 0.268 0.153 0.839 !       4.78 eA-3
C102 0.952 0.826 0.335 !       3.64 eA-3
C103 0.187 0.264 0.683 !       3.23 eA-3
C104 0.095 0.999 0.000 !       0.90 eA-3
Q105 0.953 0.726 0.016 !       0.76 eA-3
C106 0.236 0.222 0.968 !       0.71 eA-3
Q107 0.359 0.124 0.997 !       0.68 eA-3
Q108 0.221 0.266 0.797 !       0.58 eA-3
Q109 0.671 0.778 0.464 !       0.57 eA-3
Q110 0.794 0.154 0.516 !       0.56 eA-3
C111 0.281 0.958 0.145 !       0.56 eA-3
C112 0.922 0.828 0.303 !       0.55 eA-3
Q113 0.981 0.099 0.519 !       0.55 eA-3
Q114 0.687 0.595 0.182 !       0.54 eA-3
Q115 0.162 0.340 0.695 !       0.53 eA-3
Q116 0.315 0.373 0.992 !       0.52 eA-3
;
_refine_diff_density_max 0.232
_refine_diff_density_min -0.234
_refine_diff_density_rms 0.057
_refine_ls_abs_structure_details
;
 Flack x determined using 2680 quotients [(I+)-(I-)]/[(I+)+(I-)]
 (Parsons, Flack and Wagner, Acta Cryst. B69 (2013) 249-259).
;
_refine_ls_abs_structure_Flack 0.18(4)
_refine_ls_extinction_method none
_refine_ls_goodness_of_fit_ref 1.236
_refine_ls_hydrogen_treatment constr
_refine_ls_matrix_type full
_refine_ls_number_parameters 399
_refine_ls_number_reflns 7222
_refine_ls_number_restraints 12
_refine_ls_restrained_S_all 1.239
_refine_ls_R_factor_all 0.0799
_refine_ls_R_factor_gt 0.0796
_refine_ls_shift/su_max 0.006
_refine_ls_shift/su_mean 0.000
_refine_ls_structure_factor_coef Fsqd
_refine_ls_weighting_details 'w=1/[\s^2^(Fo^2^)+(0.0174P)^2^+21.8792P] where P=(Fo^2^+2Fc^2^)/3'
_refine_ls_weighting_scheme calc
_refine_ls_wR_factor_gt 0.1810
_refine_ls_wR_factor_ref 0.1812
_reflns_Friedel_coverage 0.633
_reflns_Friedel_fraction_full 1.000
_reflns_Friedel_fraction_max 0.998
_reflns_number_gt 7164
_reflns_number_total 7222
_reflns_threshold_expression 'I > 2\s(I)'
_cod_data_source_file np0c01202_si_002.cif
_cod_data_source_block 0515_0m_sq
_cod_original_cell_volume 10524.4(4)
_cod_database_code 1561440
_shelx_shelxl_version_number 2018/3
_shelx_space_group_comment
;
The symmetry employed for this shelxl refinement is uniquely defined
by the following loop, which should always be used as a source of
symmetry information in preference to the above space-group names.
They are only intended as comments.
;
_shelx_estimated_absorpt_t_max 0.974
_shelx_estimated_absorpt_t_min 0.944
_olex2_refinement_description
;
1. Fixed Uiso
 At 1.2 times of:
  All C(H) groups, All C(H,H) groups
 At 1.5 times of:
  All C(H,H,H) groups, All O(H) groups
2. Uiso/Uaniso restraints and constraints
Uanis(C26) \\sim Ueq, Uanis(C1AA) \\sim Ueq: with sigma of 0.005 and sigma for
terminal atoms of 0.01
3. Others
 Fixed Sof: C1AA(0.75) H1AA(0.75) H1AB(0.75) H1AC(0.75) C26(0.25) H26A(0.25)
 H26B(0.25) H26C(0.25)
4.a Ternary CH refined with riding coordinates:
 C7(H7), C9(H9), C28(H28)
4.b Secondary CH2 refined with riding coordinates:
 C16(H16A,H16B), C10(H10A,H10B), C11(H11A,H11B), C27(H27A,H27B), C22(H22A,H22B)
4.c Aromatic/amide H refined with riding coordinates:
 C12(H12), C38(H38), C17(H17), C23(H23), C35(H35), C36(H36), C37(H37)
4.d Idealised Me refined as rotating group:
 C1AA(H1AA,H1AB,H1AC), C21(H21A,H21B,H21C), C30(H30A,H30B,H30C), C14(H14A,H14B,
 H14C), C31(H31A,H31B,H31C), C15(H15A,H15B,H15C), C20(H20A,H20B,H20C), C19(H19A,
 H19B,H19C), C25(H25A,H25B,H25C), C26(H26A,H26B,H26C)
4.e Idealised tetrahedral OH refined as rotating group:
 O1(H1)
;
_platon_squeeze_void_probe_radius 1.20
_olex2_submission_special_instructions 'No special instructions were received'

loop_
_space_group_symop_operation_xyz
'x, y, z'
'x-y, x, z+5/6'
'-y, x-y, z+2/3'
'-x, -y, z+1/2'
'-x+y, -x, z+1/3'
'y, -x+y, z+1/6'
'-y, -x, -z+1/6'
'x-y, -y, -z'
'x, x-y, -z+5/6'
'y, x, -z+2/3'
'-x+y, y, -z+1/2'
'-x, -x+y, -z+1/3'

loop_
_atom_site_label
_atom_site_type_symbol
_atom_site_fract_x
_atom_site_fract_y
_atom_site_fract_z
_atom_site_U_iso_or_equiv
_atom_site_adp_type
_atom_site_occupancy
_atom_site_site_symmetry_order
_atom_site_calc_flag
_atom_site_refinement_flags_posn
_atom_site_refinement_flags_adp
_atom_site_refinement_flags_occupancy
_atom_site_disorder_assembly
_atom_site_disorder_group
O3 O 0.7581(3) 0.4068(3) 0.07066(4) 0.0276(7) Uani 1 1 d . . . . .
O1 O 0.4924(3) 0.1799(3) 0.06165(4) 0.0245(7) Uani 1 1 d . . . . .
H1 H 0.535384 0.200031 0.070467 0.037 Uiso 1 1 calc GR . . . .
O4 O 0.8278(3) 0.5005(3) 0.02980(4) 0.0286(7) Uani 1 1 d . . . . .
O2 O 0.5339(3) 0.1889(3) 0.00221(4) 0.0341(8) Uani 1 1 d . . . . .
C1AA C 0.1777(12) -0.2705(13) 0.05928(16) 0.098(4) Uani 0.75 1 d . U P A 2
H1AA H 0.143374 -0.338643 0.067498 0.147 Uiso 0.75 1 calc GR . P A 2
H1AB H 0.109129 -0.266877 0.053622 0.147 Uiso 0.75 1 calc GR . P A 2
H1AC H 0.231094 -0.191053 0.065028 0.147 Uiso 0.75 1 calc GR . P A 2
C6 C 0.5728(4) 0.2167(4) 0.04743(5) 0.0222(9) Uani 1 1 d . . . . .
C21 C 0.6904(4) 0.1214(4) 0.06246(5) 0.0253(10) Uani 1 1 d . . . . .
H21A H 0.748810 0.204041 0.067075 0.038 Uiso 1 1 calc GR . . . .
H21B H 0.734378 0.074966 0.060534 0.038 Uiso 1 1 calc GR . . . .
H21C H 0.621898 0.075500 0.070432 0.038 Uiso 1 1 calc GR . . . .
C4 C 0.5754(4) 0.2148(4) 0.01634(5) 0.0233(9) Uani 1 1 d . . . . .
C8 C 0.6372(4) 0.1368(4) 0.04578(5) 0.0227(9) Uani 1 1 d . . . . .
C7 C 0.7419(4) 0.2001(4) 0.03200(5) 0.0219(9) Uani 1 1 d . . . . .
H7 H 0.735635 0.130764 0.024818 0.026 Uiso 1 1 calc R . . . .
C2 C 0.7405(4) 0.3975(4) 0.03134(5) 0.0232(9) Uani 1 1 d . . . . .
C34 C 0.6235(5) 0.5822(5) 0.05407(5) 0.0274(10) Uani 1 1 d . . . . .
C33 C 0.7182(5) 0.5648(4) 0.06092(5) 0.0253(9) Uani 1 1 d . . . . .
C1 C 0.6420(4) 0.3618(4) 0.04531(5) 0.0226(9) Uani 1 1 d . . . . .
C12 C 0.8145(5) 0.2321(5) -0.00427(6) 0.0310(11) Uani 1 1 d . . . . .
H12 H 0.740552 0.159249 -0.007840 0.037 Uiso 1 1 calc R . . . .
C3 C 0.7150(4) 0.2867(4) 0.02005(5) 0.0250(9) Uani 1 1 d . . . . .
C32 C 0.7088(4) 0.4412(4) 0.06036(5) 0.0233(9) Uani 1 1 d . . . . .
C29 C 0.5026(5) 0.4680(5) 0.04835(6) 0.0276(10) Uani 1 1 d . . . . .
C38 C 0.8245(5) 0.6638(5) 0.06805(6) 0.0295(10) Uani 1 1 d . . . . .
H38 H 0.886830 0.649986 0.072873 0.035 Uiso 1 1 calc R . . . .
C13 C 0.9187(5) 0.2332(5) -0.00728(6) 0.0348(12) Uani 1 1 d . . . . .
C9 C 0.5263(4) 0.0086(4) 0.03893(6) 0.0257(10) Uani 1 1 d . . . . .
H9 H 0.558280 -0.015905 0.028939 0.031 Uiso 1 1 calc R . . . .
C16 C 0.8786(5) 0.2740(5) 0.03812(6) 0.0269(10) Uani 1 1 d . . . . .
H16A H 0.927416 0.343157 0.030161 0.032 Uiso 1 1 calc R . . . .
H16B H 0.880700 0.311470 0.049185 0.032 Uiso 1 1 calc R . . . .
C10 C 0.4219(5) 0.0345(4) 0.03268(6) 0.0270(10) Uani 1 1 d . . . . .
H10A H 0.389857 -0.003834 0.021545 0.032 Uiso 1 1 calc R . . . .
H10B H 0.351456 0.002250 0.040738 0.032 Uiso 1 1 calc R . . . .
C11 C 0.7954(5) 0.3302(5) 0.00405(5) 0.0276(10) Uani 1 1 d . . . . .
H11A H 0.755554 0.359924 -0.004098 0.033 Uiso 1 1 calc R . . . .
H11B H 0.878254 0.402101 0.006936 0.033 Uiso 1 1 calc R . . . .
C28 C 0.5370(4) 0.3857(4) 0.03751(5) 0.0225(9) Uani 1 1 d . . . . .
H28 H 0.572393 0.432665 0.026815 0.027 Uiso 1 1 calc R . . . .
C18 C 1.0100(5) 0.1933(5) 0.05198(7) 0.0371(12) Uani 1 1 d . . . . .
C5 C 0.4896(4) 0.1768(4) 0.03169(5) 0.0253(9) Uani 1 1 d . . . . .
C30 C 0.4286(5) 0.4004(5) 0.06429(6) 0.0318(11) Uani 1 1 d . . . . .
H30A H 0.476357 0.371393 0.070836 0.048 Uiso 1 1 calc GR . . . .
H30B H 0.347999 0.328609 0.061064 0.048 Uiso 1 1 calc GR . . . .
H30C H 0.414343 0.458274 0.071082 0.048 Uiso 1 1 calc GR . . . .
C27 C 0.4274(5) 0.2558(4) 0.03240(6) 0.0262(10) Uani 1 1 d . . . . .
H27A H 0.359685 0.223421 0.040874 0.031 Uiso 1 1 calc R . . . .
H27B H 0.392684 0.259136 0.021329 0.031 Uiso 1 1 calc R . . . .
C17 C 0.9395(5) 0.1964(5) 0.03968(7) 0.0346(11) Uani 1 1 d . . . . .
H17 H 0.925807 0.141401 0.030558 0.042 Uiso 1 1 calc R . . . .
C14 C 1.0482(5) 0.3411(6) -0.00277(7) 0.0412(13) Uani 1 1 d . . . . .
H14A H 1.041323 0.413355 0.000801 0.062 Uiso 1 1 calc GR . . . .
H14B H 1.102990 0.363797 -0.012603 0.062 Uiso 1 1 calc GR . . . .
H14C H 1.083428 0.315442 0.006398 0.062 Uiso 1 1 calc GR . . . .
C23 C 0.3714(5) -0.2184(5) 0.04232(7) 0.0334(11) Uani 1 1 d . . . . .
H23 H 0.398953 -0.239278 0.032336 0.040 Uiso 1 1 calc R . . . .
C35 C 0.6397(6) 0.7017(5) 0.05439(7) 0.0371(12) Uani 1 1 d . . . . .
H35 H 0.576660 0.715859 0.049871 0.045 Uiso 1 1 calc R . . . .
C36 C 0.7461(6) 0.8002(5) 0.06117(7) 0.0406(13) Uani 1 1 d . . . . .
H36 H 0.755412 0.881305 0.061078 0.049 Uiso 1 1 calc R . . . .
C37 C 0.8395(5) 0.7839(5) 0.06811(7) 0.0370(12) Uani 1 1 d . . . . .
H37 H 0.912129 0.852531 0.072805 0.044 Uiso 1 1 calc R . . . .
C22 C 0.4702(5) -0.1023(5) 0.05101(6) 0.0339(11) Uani 1 1 d . . . . .
H22A H 0.536990 -0.117054 0.055262 0.041 Uiso 1 1 calc R . . . .
H22B H 0.432665 -0.083016 0.060725 0.041 Uiso 1 1 calc R . . . .
C31 C 0.4209(6) 0.5022(6) 0.03762(7) 0.0407(13) Uani 1 1 d . . . . .
H31A H 0.389153 0.545601 0.044596 0.061 Uiso 1 1 calc GR . . . .
H31B H 0.350502 0.425837 0.033014 0.061 Uiso 1 1 calc GR . . . .
H31C H 0.470887 0.556956 0.028401 0.061 Uiso 1 1 calc GR . . . .
C15 C 0.9224(6) 0.1265(6) -0.01581(8) 0.0504(16) Uani 1 1 d . . . . .
H15A H 0.836887 0.058366 -0.017794 0.076 Uiso 1 1 calc GR . . . .
H15B H 0.966406 0.096499 -0.008627 0.076 Uiso 1 1 calc GR . . . .
H15C H 0.966389 0.155019 -0.026553 0.076 Uiso 1 1 calc GR . . . .
C20 C 1.0397(7) 0.2676(9) 0.06759(8) 0.068(2) Uani 1 1 d . . . . .
H20A H 1.128186 0.332547 0.067528 0.101 Uiso 1 1 calc GR . . . .
H20B H 1.022993 0.212786 0.077306 0.101 Uiso 1 1 calc GR . . . .
H20C H 0.987799 0.306851 0.068279 0.101 Uiso 1 1 calc GR . . . .
C19 C 1.0652(6) 0.1096(7) 0.05081(11) 0.066(2) Uani 1 1 d . . . . .
H19A H 1.032744 0.048433 0.059964 0.099 Uiso 1 1 calc GR . . . .
H19B H 1.156435 0.159960 0.051697 0.099 Uiso 1 1 calc GR . . . .
H19C H 1.042620 0.065785 0.040008 0.099 Uiso 1 1 calc GR . . . .
C25 C 0.1706(6) -0.4082(6) 0.03588(12) 0.074(2) Uani 1 1 d . . . . .
H25A H 0.139214 -0.482923 0.042934 0.111 Uiso 1 1 calc GR . . . .
H25B H 0.216783 -0.415340 0.026343 0.111 Uiso 1 1 calc GR . . . .
H25C H 0.100090 -0.400429 0.031727 0.111 Uiso 1 1 calc GR . . . .
C24 C 0.2563(7) -0.2941(6) 0.04608(10) 0.069(2) Uani 1 1 d . . . . .
C26 C 0.247(4) -0.317(3) 0.0675(4) 0.082(10) Uani 0.25 1 d . U P A 1
H26A H 0.296289 -0.236500 0.073206 0.123 Uiso 0.25 1 calc GR . P A 1
H26B H 0.279121 -0.372571 0.070472 0.123 Uiso 0.25 1 calc GR . P A 1
H26C H 0.159237 -0.355116 0.071078 0.123 Uiso 0.25 1 calc GR . P A 1

loop_
_atom_site_aniso_label
_atom_site_aniso_U_11
_atom_site_aniso_U_22
_atom_site_aniso_U_33
_atom_site_aniso_U_23
_atom_site_aniso_U_13
_atom_site_aniso_U_12
O3 0.0318(19) 0.0270(17) 0.0273(15) -0.0012(13) -0.0063(14) 0.0170(15)
O1 0.0282(17) 0.0340(18) 0.0194(14) 0.0019(13) 0.0021(12) 0.0216(15)
O4 0.0309(18) 0.0232(17) 0.0319(17) -0.0007(13) 0.0035(14) 0.0138(15)
O2 0.0346(19) 0.041(2) 0.0233(16) -0.0060(15) -0.0067(14) 0.0159(17)
C1AA 0.074(7) 0.094(8) 0.093(7) -0.006(6) 0.046(6) 0.018(6)
C6 0.026(2) 0.028(2) 0.0209(19) 0.0028(17) -0.0004(17) 0.020(2)
C21 0.029(2) 0.031(2) 0.025(2) 0.0015(19) -0.0030(19) 0.022(2)
C4 0.035(2) 0.018(2) 0.021(2) -0.0008(16) 0.0000(18) 0.0160(19)
C8 0.021(2) 0.027(2) 0.0200(19) -0.0008(17) -0.0011(17) 0.0123(19)
C7 0.026(2) 0.026(2) 0.023(2) -0.0019(18) 0.0018(18) 0.020(2)
C2 0.028(2) 0.027(2) 0.0207(19) 0.0053(18) -0.0001(18) 0.018(2)
C34 0.036(3) 0.030(3) 0.024(2) -0.0020(19) 0.0004(19) 0.022(2)
C33 0.037(3) 0.024(2) 0.020(2) -0.0008(17) 0.0017(19) 0.019(2)
C1 0.028(2) 0.025(2) 0.022(2) -0.0013(18) -0.0008(18) 0.019(2)
C12 0.034(3) 0.037(3) 0.023(2) -0.006(2) -0.002(2) 0.019(2)
C3 0.027(2) 0.028(2) 0.022(2) 0.0016(18) -0.0001(18) 0.015(2)
C32 0.023(2) 0.029(2) 0.023(2) -0.0020(18) 0.0010(18) 0.017(2)
C29 0.035(3) 0.028(2) 0.030(2) -0.0043(19) -0.005(2) 0.022(2)
C38 0.035(3) 0.028(3) 0.028(2) -0.002(2) 0.002(2) 0.018(2)
C13 0.047(3) 0.043(3) 0.027(2) 0.003(2) 0.009(2) 0.032(3)
C9 0.027(2) 0.023(2) 0.028(2) -0.0003(18) -0.0006(19) 0.014(2)
C16 0.029(2) 0.032(3) 0.028(2) -0.002(2) -0.0025(19) 0.022(2)
C10 0.026(2) 0.028(2) 0.028(2) -0.0051(19) -0.0016(19) 0.014(2)
C11 0.030(2) 0.039(3) 0.023(2) 0.003(2) 0.0031(19) 0.024(2)
C28 0.026(2) 0.030(2) 0.0204(19) 0.0010(17) -0.0025(17) 0.021(2)
C18 0.021(2) 0.035(3) 0.050(3) 0.009(2) 0.002(2) 0.010(2)
C5 0.032(2) 0.023(2) 0.024(2) -0.0014(18) -0.0023(19) 0.015(2)
C30 0.033(3) 0.033(3) 0.030(2) -0.007(2) -0.001(2) 0.017(2)
C27 0.029(2) 0.031(3) 0.023(2) -0.0002(19) -0.0002(19) 0.019(2)
C17 0.030(3) 0.031(3) 0.046(3) -0.009(2) -0.004(2) 0.018(2)
C14 0.034(3) 0.047(3) 0.049(3) 0.011(3) 0.015(2) 0.025(3)
C23 0.036(3) 0.025(3) 0.043(3) 0.003(2) 0.000(2) 0.018(2)
C35 0.052(3) 0.032(3) 0.038(3) -0.008(2) -0.007(2) 0.030(3)
C36 0.059(4) 0.025(3) 0.044(3) -0.010(2) -0.004(3) 0.026(3)
C37 0.036(3) 0.027(3) 0.040(3) -0.012(2) -0.005(2) 0.011(2)
C22 0.040(3) 0.026(3) 0.036(3) -0.001(2) 0.007(2) 0.017(2)
C31 0.049(3) 0.045(3) 0.044(3) -0.003(3) -0.008(3) 0.036(3)
C15 0.061(4) 0.055(4) 0.049(3) -0.008(3) 0.013(3) 0.039(3)
C20 0.054(4) 0.134(8) 0.036(3) -0.011(4) -0.011(3) 0.063(5)
C19 0.035(3) 0.051(4) 0.116(6) 0.015(4) -0.011(4) 0.024(3)
C25 0.036(4) 0.029(3) 0.134(7) -0.004(4) 0.011(4) -0.001(3)
C24 0.061(4) 0.032(3) 0.080(5) 0.000(3) 0.030(4) -0.003(3)
C26 0.084(14) 0.079(14) 0.062(13) -0.002(10) 0.008(11) 0.025(10)

loop_
_atom_type_symbol
_atom_type_description
_atom_type_scat_dispersion_real
_atom_type_scat_dispersion_imag
_atom_type_scat_source
C C 0.0181 0.0091 'International Tables Vol C Tables 4.2.6.8 and 6.1.1.4'
H H 0.0000 0.0000 'International Tables Vol C Tables 4.2.6.8 and 6.1.1.4'
O O 0.0492 0.0322 'International Tables Vol C Tables 4.2.6.8 and 6.1.1.4'

loop_
_geom_angle_atom_site_label_1
_geom_angle_atom_site_label_2
_geom_angle_atom_site_label_3
_geom_angle
_geom_angle_site_symmetry_1
_geom_angle_site_symmetry_3
_geom_angle_publ_flag
C6 O1 H1 109.5 . . ?
H1AA C1AA H1AB 109.5 . . ?
H1AA C1AA H1AC 109.5 . . ?
H1AB C1AA H1AC 109.5 . . ?
C24 C1AA H1AA 109.5 . . ?
C24 C1AA H1AB 109.5 . . ?
C24 C1AA H1AC 109.5 . . ?
O1 C6 C8 111.3(3) . . ?
O1 C6 C1 110.3(4) . . ?
O1 C6 C5 107.3(4) . . ?
C8 C6 C1 124.1(4) . . ?
C5 C6 C8 101.6(3) . . ?
C5 C6 C1 100.0(3) . . ?
H21A C21 H21B 109.5 . . ?
H21A C21 H21C 109.5 . . ?
H21B C21 H21C 109.5 . . ?
C8 C21 H21A 109.5 . . ?
C8 C21 H21B 109.5 . . ?
C8 C21 H21C 109.5 . . ?
O2 C4 C3 122.7(4) . . ?
O2 C4 C5 121.6(4) . . ?
C3 C4 C5 115.7(4) . . ?
C6 C8 C7 107.4(3) . . ?
C6 C8 C9 101.7(4) . . ?
C21 C8 C6 113.1(4) . . ?
C21 C8 C7 111.6(4) . . ?
C21 C8 C9 112.6(4) . . ?
C7 C8 C9 110.0(3) . . ?
C8 C7 H7 106.3 . . ?
C8 C7 C3 110.8(3) . . ?
C3 C7 H7 106.3 . . ?
C16 C7 C8 117.3(4) . . ?
C16 C7 H7 106.3 . . ?
C16 C7 C3 109.1(4) . . ?
O4 C2 C1 122.8(4) . . ?
O4 C2 C3 124.3(4) . . ?
C3 C2 C1 112.8(4) . . ?
C33 C34 C29 118.8(4) . . ?
C35 C34 C33 118.0(5) . . ?
C35 C34 C29 122.9(5) . . ?
C34 C33 C32 120.5(4) . . ?
C38 C33 C34 121.1(4) . . ?
C38 C33 C32 118.4(4) . . ?
C6 C1 C28 103.1(4) . . ?
C2 C1 C6 107.9(3) . . ?
C2 C1 C28 105.4(3) . . ?
C32 C1 C6 117.9(4) . . ?
C32 C1 C2 106.9(4) . . ?
C32 C1 C28 114.9(3) . . ?
C13 C12 H12 115.6 . . ?
C13 C12 C11 128.8(5) . . ?
C11 C12 H12 115.6 . . ?
C4 C3 C7 106.3(4) . . ?
C4 C3 C2 107.5(4) . . ?
C4 C3 C11 112.9(4) . . ?
C2 C3 C7 103.4(3) . . ?
C2 C3 C11 111.5(4) . . ?
C11 C3 C7 114.6(4) . . ?
O3 C32 C33 123.2(4) . . ?
O3 C32 C1 121.0(4) . . ?
C33 C32 C1 115.6(4) . . ?
C34 C29 C28 108.2(4) . . ?
C34 C29 C30 107.2(4) . . ?
C34 C29 C31 112.8(4) . . ?
C30 C29 C28 112.7(4) . . ?
C31 C29 C28 107.7(4) . . ?
C31 C29 C30 108.3(4) . . ?
C33 C38 H38 120.0 . . ?
C33 C38 C37 120.1(5) . . ?
C37 C38 H38 120.0 . . ?
C12 C13 C14 124.3(5) . . ?
C12 C13 C15 122.5(6) . . ?
C15 C13 C14 113.2(5) . . ?
C8 C9 H9 107.5 . . ?
C10 C9 C8 107.2(4) . . ?
C10 C9 H9 107.5 . . ?
C22 C9 C8 117.2(4) . . ?
C22 C9 H9 107.5 . . ?
C22 C9 C10 109.5(4) . . ?
C7 C16 H16A 108.8 . . ?
C7 C16 H16B 108.8 . . ?
H16A C16 H16B 107.7 . . ?
C17 C16 C7 113.6(4) . . ?
C17 C16 H16A 108.8 . . ?
C17 C16 H16B 108.8 . . ?
C9 C10 H10A 111.2 . . ?
C9 C10 H10B 111.2 . . ?
H10A C10 H10B 109.1 . . ?
C5 C10 C9 102.7(4) . . ?
C5 C10 H10A 111.2 . . ?
C5 C10 H10B 111.2 . . ?
C12 C11 C3 114.8(4) . . ?
C12 C11 H11A 108.6 . . ?
C12 C11 H11B 108.6 . . ?
C3 C11 H11A 108.6 . . ?
C3 C11 H11B 108.6 . . ?
H11A C11 H11B 107.5 . . ?
C1 C28 H28 106.2 . . ?
C29 C28 C1 114.9(4) . . ?
C29 C28 H28 106.2 . . ?
C29 C28 C27 116.3(4) . . ?
C27 C28 C1 106.3(4) . . ?
C27 C28 H28 106.2 . . ?
C17 C18 C20 124.5(5) . . ?
C17 C18 C19 120.4(6) . . ?
C20 C18 C19 115.0(6) . . ?
C4 C5 C6 107.7(4) . . ?
C10 C5 C6 102.7(4) . . ?
C10 C5 C4 107.0(4) . . ?
C27 C5 C6 103.7(4) . . ?
C27 C5 C4 109.2(4) . . ?
C27 C5 C10 125.3(4) . . ?
C29 C30 H30A 109.5 . . ?
C29 C30 H30B 109.5 . . ?
C29 C30 H30C 109.5 . . ?
H30A C30 H30B 109.5 . . ?
H30A C30 H30C 109.5 . . ?
H30B C30 H30C 109.5 . . ?
C28 C27 H27A 111.3 . . ?
C28 C27 H27B 111.3 . . ?
C5 C27 C28 102.4(4) . . ?
C5 C27 H27A 111.3 . . ?
C5 C27 H27B 111.3 . . ?
H27A C27 H27B 109.2 . . ?
C16 C17 H17 115.4 . . ?
C18 C17 C16 129.1(5) . . ?
C18 C17 H17 115.4 . . ?
C13 C14 H14A 109.5 . . ?
C13 C14 H14B 109.5 . . ?
C13 C14 H14C 109.5 . . ?
H14A C14 H14B 109.5 . . ?
H14A C14 H14C 109.5 . . ?
H14B C14 H14C 109.5 . . ?
C22 C23 H23 114.4 . . ?
C24 C23 H23 114.4 . . ?
C24 C23 C22 131.2(6) . . ?
C34 C35 H35 119.6 . . ?
C36 C35 C34 120.8(5) . . ?
C36 C35 H35 119.6 . . ?
C35 C36 H36 119.1 . . ?
C35 C36 C37 121.7(5) . . ?
C37 C36 H36 119.1 . . ?
C38 C37 H37 120.8 . . ?
C36 C37 C38 118.3(5) . . ?
C36 C37 H37 120.8 . . ?
C9 C22 H22A 109.5 . . ?
C9 C22 H22B 109.5 . . ?
C23 C22 C9 110.6(4) . . ?
C23 C22 H22A 109.5 . . ?
C23 C22 H22B 109.5 . . ?
H22A C22 H22B 108.1 . . ?
C29 C31 H31A 109.5 . . ?
C29 C31 H31B 109.5 . . ?
C29 C31 H31C 109.5 . . ?
H31A C31 H31B 109.5 . . ?
H31A C31 H31C 109.5 . . ?
H31B C31 H31C 109.5 . . ?
C13 C15 H15A 109.5 . . ?
C13 C15 H15B 109.5 . . ?
C13 C15 H15C 109.5 . . ?
H15A C15 H15B 109.5 . . ?
H15A C15 H15C 109.5 . . ?
H15B C15 H15C 109.5 . . ?
C18 C20 H20A 109.5 . . ?
C18 C20 H20B 109.5 . . ?
C18 C20 H20C 109.5 . . ?
H20A C20 H20B 109.5 . . ?
H20A C20 H20C 109.5 . . ?
H20B C20 H20C 109.5 . . ?
C18 C19 H19A 109.5 . . ?
C18 C19 H19B 109.5 . . ?
C18 C19 H19C 109.5 . . ?
H19A C19 H19B 109.5 . . ?
H19A C19 H19C 109.5 . . ?
H19B C19 H19C 109.5 . . ?
H25A C25 H25B 109.5 . . ?
H25A C25 H25C 109.5 . . ?
H25B C25 H25C 109.5 . . ?
C24 C25 H25A 109.5 . . ?
C24 C25 H25B 109.5 . . ?
C24 C25 H25C 109.5 . . ?
C23 C24 C1AA 126.0(7) . . ?
C23 C24 C25 123.9(7) . . ?
C23 C24 C26 108.1(14) . . ?
C25 C24 C1AA 109.1(7) . . ?
C25 C24 C26 114.9(13) . . ?
C24 C26 H26A 109.5 . . ?
C24 C26 H26B 109.5 . . ?
C24 C26 H26C 109.5 . . ?
H26A C26 H26B 109.5 . . ?
H26A C26 H26C 109.5 . . ?
H26B C26 H26C 109.5 . . ?

loop_
_geom_bond_atom_site_label_1
_geom_bond_atom_site_label_2
_geom_bond_distance
_geom_bond_site_symmetry_2
_geom_bond_publ_flag
O3 C32 1.218(5) . ?
O1 H1 0.8400 . ?
O1 C6 1.423(5) . ?
O4 C2 1.194(6) . ?
O2 C4 1.211(5) . ?
C1AA H1AA 0.9800 . ?
C1AA H1AB 0.9800 . ?
C1AA H1AC 0.9800 . ?
C1AA C24 1.554(13) . ?
C6 C8 1.552(6) . ?
C6 C1 1.562(6) . ?
C6 C5 1.538(6) . ?
C21 H21A 0.9800 . ?
C21 H21B 0.9800 . ?
C21 H21C 0.9800 . ?
C21 C8 1.536(6) . ?
C4 C3 1.523(6) . ?
C4 C5 1.530(6) . ?
C8 C7 1.574(6) . ?
C8 C9 1.586(6) . ?
C7 H7 1.0000 . ?
C7 C3 1.587(6) . ?
C7 C16 1.542(6) . ?
C2 C1 1.542(6) . ?
C2 C3 1.533(6) . ?
C34 C33 1.402(7) . ?
C34 C29 1.523(7) . ?
C34 C35 1.387(7) . ?
C33 C32 1.472(6) . ?
C33 C38 1.391(7) . ?
C1 C32 1.507(6) . ?
C1 C28 1.593(6) . ?
C12 H12 0.9500 . ?
C12 C13 1.303(7) . ?
C12 C11 1.500(7) . ?
C3 C11 1.537(6) . ?
C29 C28 1.546(6) . ?
C29 C30 1.543(7) . ?
C29 C31 1.534(7) . ?
C38 H38 0.9500 . ?
C38 C37 1.400(7) . ?
C13 C14 1.527(8) . ?
C13 C15 1.503(7) . ?
C9 H9 1.0000 . ?
C9 C10 1.558(6) . ?
C9 C22 1.527(7) . ?
C16 H16A 0.9900 . ?
C16 H16B 0.9900 . ?
C16 C17 1.490(7) . ?
C10 H10A 0.9900 . ?
C10 H10B 0.9900 . ?
C10 C5 1.526(6) . ?
C11 H11A 0.9900 . ?
C11 H11B 0.9900 . ?
C28 H28 1.0000 . ?
C28 C27 1.550(7) . ?
C18 C17 1.324(7) . ?
C18 C20 1.479(8) . ?
C18 C19 1.499(8) . ?
C5 C27 1.515(6) . ?
C30 H30A 0.9800 . ?
C30 H30B 0.9800 . ?
C30 H30C 0.9800 . ?
C27 H27A 0.9900 . ?
C27 H27B 0.9900 . ?
C17 H17 0.9500 . ?
C14 H14A 0.9800 . ?
C14 H14B 0.9800 . ?
C14 H14C 0.9800 . ?
C23 H23 0.9500 . ?
C23 C22 1.508(7) . ?
C23 C24 1.287(8) . ?
C35 H35 0.9500 . ?
C35 C36 1.378(8) . ?
C36 H36 0.9500 . ?
C36 C37 1.381(8) . ?
C37 H37 0.9500 . ?
C22 H22A 0.9900 . ?
C22 H22B 0.9900 . ?
C31 H31A 0.9800 . ?
C31 H31B 0.9800 . ?
C31 H31C 0.9800 . ?
C15 H15A 0.9800 . ?
C15 H15B 0.9800 . ?
C15 H15C 0.9800 . ?
C20 H20A 0.9800 . ?
C20 H20B 0.9800 . ?
C20 H20C 0.9800 . ?
C19 H19A 0.9800 . ?
C19 H19B 0.9800 . ?
C19 H19C 0.9800 . ?
C25 H25A 0.9800 . ?
C25 H25B 0.9800 . ?
C25 H25C 0.9800 . ?
C25 C24 1.509(10) . ?
C24 C26 1.73(3) . ?
C26 H26A 0.9800 . ?
C26 H26B 0.9800 . ?
C26 H26C 0.9800 . ?

loop_
_geom_torsion_atom_site_label_1
_geom_torsion_atom_site_label_2
_geom_torsion_atom_site_label_3
_geom_torsion_atom_site_label_4
_geom_torsion
_geom_torsion_site_symmetry_1
_geom_torsion_site_symmetry_2
_geom_torsion_site_symmetry_3
_geom_torsion_site_symmetry_4
_geom_torsion_publ_flag
O1 C6 C8 C21 -45.9(5) . . . . ?
O1 C6 C8 C7 -169.5(3) . . . . ?
O1 C6 C8 C9 75.0(4) . . . . ?
O1 C6 C1 C2 172.3(3) . . . . ?
O1 C6 C1 C32 51.2(5) . . . . ?
O1 C6 C1 C28 -76.6(4) . . . . ?
O1 C6 C5 C4 -179.4(3) . . . . ?
O1 C6 C5 C10 -66.7(4) . . . . ?
O1 C6 C5 C27 65.0(4) . . . . ?
O4 C2 C1 C6 -160.2(4) . . . . ?
O4 C2 C1 C32 -32.5(6) . . . . ?
O4 C2 C1 C28 90.2(5) . . . . ?
O4 C2 C3 C4 -138.3(4) . . . . ?
O4 C2 C3 C7 109.5(5) . . . . ?
O4 C2 C3 C11 -14.0(6) . . . . ?
O2 C4 C3 C7 -122.2(5) . . . . ?
O2 C4 C3 C2 127.6(5) . . . . ?
O2 C4 C3 C11 4.2(6) . . . . ?
O2 C4 C5 C6 176.3(4) . . . . ?
O2 C4 C5 C10 66.5(5) . . . . ?
O2 C4 C5 C27 -71.8(5) . . . . ?
C6 C8 C7 C3 -21.3(5) . . . . ?
C6 C8 C7 C16 104.8(4) . . . . ?
C6 C8 C9 C10 15.0(4) . . . . ?
C6 C8 C9 C22 -108.5(4) . . . . ?
C6 C1 C32 O3 33.3(6) . . . . ?
C6 C1 C32 C33 -151.2(4) . . . . ?
C6 C1 C28 C29 118.9(4) . . . . ?
C6 C1 C28 C27 -11.3(4) . . . . ?
C6 C5 C27 C28 42.9(4) . . . . ?
C21 C8 C7 C3 -145.8(4) . . . . ?
C21 C8 C7 C16 -19.6(5) . . . . ?
C21 C8 C9 C10 136.3(4) . . . . ?
C21 C8 C9 C22 12.8(6) . . . . ?
C4 C3 C11 C12 -81.0(5) . . . . ?
C4 C5 C27 C28 -71.6(4) . . . . ?
C8 C6 C1 C2 36.5(5) . . . . ?
C8 C6 C1 C32 -84.6(5) . . . . ?
C8 C6 C1 C28 147.7(4) . . . . ?
C8 C6 C5 C4 -62.6(4) . . . . ?
C8 C6 C5 C10 50.1(4) . . . . ?
C8 C6 C5 C27 -178.2(4) . . . . ?
C8 C7 C3 C4 -42.2(4) . . . . ?
C8 C7 C3 C2 70.9(4) . . . . ?
C8 C7 C3 C11 -167.6(4) . . . . ?
C8 C7 C16 C17 89.5(5) . . . . ?
C8 C9 C10 C5 14.9(4) . . . . ?
C8 C9 C22 C23 -176.7(4) . . . . ?
C7 C8 C9 C10 -98.6(4) . . . . ?
C7 C8 C9 C22 137.9(4) . . . . ?
C7 C3 C11 C12 40.8(6) . . . . ?
C7 C16 C17 C18 -135.2(6) . . . . ?
C2 C1 C32 O3 -88.2(5) . . . . ?
C2 C1 C32 C33 87.2(5) . . . . ?
C2 C1 C28 C29 -128.2(4) . . . . ?
C2 C1 C28 C27 101.7(4) . . . . ?
C2 C3 C11 C12 157.8(4) . . . . ?
C34 C33 C32 O3 -152.4(4) . . . . ?
C34 C33 C32 C1 32.2(6) . . . . ?
C34 C33 C38 C37 -1.5(7) . . . . ?
C34 C29 C28 C1 47.0(5) . . . . ?
C34 C29 C28 C27 172.1(4) . . . . ?
C34 C35 C36 C37 -1.0(9) . . . . ?
C33 C34 C29 C28 -47.9(5) . . . . ?
C33 C34 C29 C30 74.0(5) . . . . ?
C33 C34 C29 C31 -166.9(4) . . . . ?
C33 C34 C35 C36 0.3(8) . . . . ?
C33 C38 C37 C36 0.8(8) . . . . ?
C1 C6 C8 C21 89.5(5) . . . . ?
C1 C6 C8 C7 -34.1(5) . . . . ?
C1 C6 C8 C9 -149.6(4) . . . . ?
C1 C6 C5 C4 65.5(4) . . . . ?
C1 C6 C5 C10 178.2(4) . . . . ?
C1 C6 C5 C27 -50.1(4) . . . . ?
C1 C2 C3 C4 42.7(5) . . . . ?
C1 C2 C3 C7 -69.5(4) . . . . ?
C1 C2 C3 C11 166.9(4) . . . . ?
C1 C28 C27 C5 -18.8(4) . . . . ?
C3 C4 C5 C6 -3.7(5) . . . . ?
C3 C4 C5 C10 -113.5(4) . . . . ?
C3 C4 C5 C27 108.2(4) . . . . ?
C3 C7 C16 C17 -143.5(4) . . . . ?
C3 C2 C1 C6 18.9(5) . . . . ?
C3 C2 C1 C32 146.6(4) . . . . ?
C3 C2 C1 C28 -90.7(4) . . . . ?
C32 C33 C38 C37 177.1(5) . . . . ?
C32 C1 C28 C29 -10.7(6) . . . . ?
C32 C1 C28 C27 -140.9(4) . . . . ?
C29 C34 C33 C32 8.7(6) . . . . ?
C29 C34 C33 C38 -172.7(4) . . . . ?
C29 C34 C35 C36 173.7(5) . . . . ?
C29 C28 C27 C5 -148.1(4) . . . . ?
C38 C33 C32 O3 29.0(7) . . . . ?
C38 C33 C32 C1 -146.3(4) . . . . ?
C13 C12 C11 C3 -120.2(6) . . . . ?
C9 C8 C7 C3 88.6(4) . . . . ?
C9 C8 C7 C16 -145.3(4) . . . . ?
C9 C10 C5 C6 -39.6(4) . . . . ?
C9 C10 C5 C4 73.6(4) . . . . ?
C9 C10 C5 C27 -156.8(4) . . . . ?
C16 C7 C3 C4 -172.8(3) . . . . ?
C16 C7 C3 C2 -59.7(4) . . . . ?
C16 C7 C3 C11 61.8(5) . . . . ?
C10 C9 C22 C23 61.0(5) . . . . ?
C10 C5 C27 C28 159.7(4) . . . . ?
C11 C12 C13 C14 -0.6(9) . . . . ?
C11 C12 C13 C15 179.9(5) . . . . ?
C28 C1 C32 O3 155.2(4) . . . . ?
C28 C1 C32 C33 -29.3(6) . . . . ?
C5 C6 C8 C21 -159.8(4) . . . . ?
C5 C6 C8 C7 76.6(4) . . . . ?
C5 C6 C8 C9 -38.9(4) . . . . ?
C5 C6 C1 C2 -74.9(4) . . . . ?
C5 C6 C1 C32 164.0(4) . . . . ?
C5 C6 C1 C28 36.3(4) . . . . ?
C5 C4 C3 C7 57.8(5) . . . . ?
C5 C4 C3 C2 -52.4(5) . . . . ?
C5 C4 C3 C11 -175.8(4) . . . . ?
C30 C29 C28 C1 -71.4(5) . . . . ?
C30 C29 C28 C27 53.7(5) . . . . ?
C35 C34 C33 C32 -177.6(4) . . . . ?
C35 C34 C33 C38 0.9(7) . . . . ?
C35 C34 C29 C28 138.7(5) . . . . ?
C35 C34 C29 C30 -99.4(5) . . . . ?
C35 C34 C29 C31 19.7(7) . . . . ?
C35 C36 C37 C38 0.4(8) . . . . ?
C22 C9 C10 C5 143.0(4) . . . . ?
C22 C23 C24 C1AA 13.5(15) . . . . ?
C22 C23 C24 C25 -179.2(7) . . . . ?
C22 C23 C24 C26 -40.3(17) . . . . ?
C31 C29 C28 C1 169.2(4) . . . . ?
C31 C29 C28 C27 -65.7(5) . . . . ?
C20 C18 C17 C16 2.1(10) . . . . ?
C19 C18 C17 C16 -178.4(6) . . . . ?
C24 C23 C22 C9 -125.4(8) . . . . ?

loop_
_platon_squeeze_void_nr
_platon_squeeze_void_average_x
_platon_squeeze_void_average_y
_platon_squeeze_void_average_z
_platon_squeeze_void_volume
_platon_squeeze_void_count_electrons
_platon_squeeze_void_content
1 0.144 1.000 0.000 171 36 ' '
2 0.114 0.885 0.083 31 2 ' '
3 0.000 0.855 0.167 170 36 ' '
4 -0.115 0.771 0.250 31 2 ' '
5 -0.145 0.855 0.333 169 36 ' '
6 -0.145 0.000 0.500 171 36 ' '
7 -0.115 0.115 0.583 31 2 ' '
8 0.000 0.144 0.667 171 36 ' '
9 0.115 0.229 0.750 31 2 ' '
10 0.144 0.145 0.833 170 36 ' '
11 0.229 0.114 0.917 31 2 ' '
12 0.771 0.885 0.417 30 2 ' '
